data_7210830
loop_
_publ_author_name
'Yang, Meng'
'OuYang, Zhen-Jie'
'Chen, Wen-Bin'
'Zhou, Rong-Fu'
'Li, Nan'
'Dong, Wen'

_publ_section_title
;
 Structures of six photochromic 3d complexes containing
 3,3&#x2032;-azobis-1,2,4-triazole ligand
;
_journal_issue 42
_journal_name_full CrystEngComm
_journal_page_first 8529
_journal_paper_doi 10.1039/c3ce40736e
_journal_volume 15
_journal_year 2013
_chemical_formula_sum 'C8 H22 N12 O2 Zn'
_chemical_formula_weight 379.73
_chemical_name_systematic
; 
 ? 
;
_space_group_IT_number 14
_symmetry_cell_setting monoclinic
_symmetry_space_group_name_Hall '-P 2ybc'
_symmetry_space_group_name_H-M 'P 1 21/c 1'
_atom_sites_solution_hydrogens geom
_atom_sites_solution_primary direct
_atom_sites_solution_secondary difmap
_audit_creation_method SHELXL-97
_cell_angle_alpha 90.00
_cell_angle_beta 99.829(3)
_cell_angle_gamma 90.00
_cell_formula_units_Z 4
_cell_length_a 7.7533(3)
_cell_length_b 13.1193(5)
_cell_length_c 15.5043(6)
_cell_measurement_reflns_used 1940
_cell_measurement_temperature 296(2)
_cell_measurement_theta_max 27.510
_cell_measurement_theta_min 2.67
_cell_volume 1553.92(10)
_computing_cell_refinement 'Bruker SMART'
_computing_data_collection 'Bruker SMART'
_computing_data_reduction 'Bruker SMART'
_computing_molecular_graphics 'Bruker SHELXTL'
_computing_publication_material 'Bruker SHELXTL'
_computing_structure_refinement 'SHELXL-97 (Sheldrick, 1997)'
_computing_structure_solution 'SHELXS-97 (Sheldrick, 1990)'
_diffrn_ambient_temperature 296(2)
_diffrn_detector_area_resol_mean none
_diffrn_measured_fraction_theta_full 0.995
_diffrn_measured_fraction_theta_max 0.995
_diffrn_measurement_device_type 'CCD area detector'
_diffrn_measurement_method 'phi and omega scans'
_diffrn_radiation_monochromator graphite
_diffrn_radiation_source 'fine-focus sealed tube'
_diffrn_radiation_type MoK\a
_diffrn_radiation_wavelength 0.71073
_diffrn_reflns_av_R_equivalents 0.0520
_diffrn_reflns_av_sigmaI/netI 0.0503
_diffrn_reflns_limit_h_max 10
_diffrn_reflns_limit_h_min -9
_diffrn_reflns_limit_k_max 16
_diffrn_reflns_limit_k_min -17
_diffrn_reflns_limit_l_max 20
_diffrn_reflns_limit_l_min -20
_diffrn_reflns_number 13497
_diffrn_reflns_theta_full 27.51
_diffrn_reflns_theta_max 27.51
_diffrn_reflns_theta_min 2.05
_diffrn_standards_decay_% none
_diffrn_standards_interval_count none
_diffrn_standards_interval_time none
_diffrn_standards_number none
_exptl_absorpt_coefficient_mu 1.612
_exptl_absorpt_correction_T_max 0.516
_exptl_absorpt_correction_T_min 0.497
_exptl_absorpt_correction_type empirical
_exptl_absorpt_process_details SADABS
_exptl_crystal_colour yellow
_exptl_crystal_density_diffrn 1.623
_exptl_crystal_density_meas ?
_exptl_crystal_density_method 'not measured'
_exptl_crystal_description block
_exptl_crystal_F_000 784.0
_exptl_crystal_size_max 0.44
_exptl_crystal_size_mid 0.42
_exptl_crystal_size_min 0.41
_refine_diff_density_max 1.302
_refine_diff_density_min -0.625
_refine_diff_density_rms 0.107
_refine_ls_extinction_coef 0.0031(10)
_refine_ls_extinction_expression Fc^*^=kFc[1+0.001xFc^2^\l^3^/sin(2\q)]^-1/4^
_refine_ls_extinction_method SHELXL
_refine_ls_goodness_of_fit_ref 1.056
_refine_ls_hydrogen_treatment mixed
_refine_ls_matrix_type full
_refine_ls_number_parameters 279
_refine_ls_number_reflns 3531
_refine_ls_number_restraints 20
_refine_ls_restrained_S_all 1.055
_refine_ls_R_factor_all 0.1130
_refine_ls_R_factor_gt 0.0732
_refine_ls_shift/su_max 0.002
_refine_ls_shift/su_mean 0.000
_refine_ls_structure_factor_coef Fsqd
_refine_ls_weighting_details 'calc w=1/[\s^2^(Fo^2^)+(0.1008P)^2^+4.9512P] where P=(Fo^2^+2Fc^2^)/3'
_refine_ls_weighting_scheme calc
_refine_ls_wR_factor_gt 0.1930
_refine_ls_wR_factor_ref 0.2221
_reflns_number_gt 2277
_reflns_number_total 3551
_reflns_threshold_expression >2sigma(I)
_cod_data_source_file c3ce40736e.txt
_cod_data_source_block 2
_cod_depositor_comments
;
The following automatic conversions were performed:

'_symmetry_cell_setting' value 'Monoclinic' changed to 'monoclinic'
according to /home/saulius/struct/CIF-dictionaries/cif_core.dic
dictionary named 'cif_core.dic' version 2.4.2 from 2011-04-26.

Automatic conversion script
Id: cif_fix_values 1891 2012-01-12 08:04:46Z andrius 

The following automatic conversions were performed:

'_exptl_crystal_density_meas' value 'not measured' was changed to '?'
- the value is perceived as not measured.

Automatic conversion script
Id: cif_fix_values 3008 2015-01-20 13:52:24Z robertas 
;
_cod_original_sg_symbol_H-M P2(1)/c
_cod_database_code 7210830

loop_
_symmetry_equiv_pos_as_xyz
'x, y, z'
'-x, y+1/2, -z+1/2'
'-x, -y, -z'
'x, -y-1/2, z-1/2'

loop_
_atom_site_label
_atom_site_type_symbol
_atom_site_fract_x
_atom_site_fract_y
_atom_site_fract_z
_atom_site_U_iso_or_equiv
_atom_site_adp_type
_atom_site_occupancy
_atom_site_symmetry_multiplicity
_atom_site_calc_flag
_atom_site_refinement_flags
Zn1 Zn 0.9848(6) 0.8272(3) 0.2370(2) 0.0362(6) Uani 0.67 1 d P
N6 N 1.2454(5) 0.8331(3) 0.2124(3) 0.0415(10) Uani 1 1 d .
H6 H 1.3396 0.8539 0.2518 0.050 Uiso 1 1 calc R
N8 N 0.7202(5) 0.8622(3) 0.2391(3) 0.0425(10) Uani 1 1 d .
H8 H 0.6287 0.8448 0.1967 0.051 Uiso 1 1 calc R
N5 N 0.9416(5) 0.7577(3) 0.1117(2) 0.0425(10) Uani 1 1 d .
H5 H 0.8353 0.7434 0.0791 0.051 Uiso 1 1 calc R
N7 N 1.0232(5) 0.9078(3) 0.3582(3) 0.0442(10) Uani 1 1 d .
H7 H 1.1286 0.9186 0.3929 0.053 Uiso 1 1 calc R
N2 N 1.0031(6) 0.6786(3) 0.3088(3) 0.0406(7) Uani 1 1 d U
C3 C 1.1086(8) 0.7136(4) 0.0992(3) 0.0492(13) Uani 1 1 d .
H3A H 1.1028 0.6944 0.0384 0.059 Uiso 1 1 calc R
H3B H 1.1324 0.6528 0.1348 0.059 Uiso 1 1 calc R
C4 C 1.2545(7) 0.7907(4) 0.1250(3) 0.0498(13) Uani 1 1 d .
H4A H 1.3669 0.7580 0.1260 0.060 Uiso 1 1 calc R
H4B H 1.2434 0.8453 0.0823 0.060 Uiso 1 1 calc R
C5 C 0.8533(7) 0.9059(4) 0.3886(4) 0.0515(13) Uani 1 1 d .
H5A H 0.8537 0.9554 0.4351 0.062 Uiso 1 1 calc R
H5B H 0.8342 0.8389 0.4118 0.062 Uiso 1 1 calc R
C6 C 0.7089(7) 0.9300(4) 0.3145(4) 0.0503(13) Uani 1 1 d .
H6A H 0.5967 0.9209 0.3331 0.060 Uiso 1 1 calc R
H6B H 0.7179 1.0006 0.2970 0.060 Uiso 1 1 calc R
C1 C 1.0183(6) 0.5914(4) 0.2727(3) 0.0404(7) Uani 1 1 d U
H1 H 1.0258 0.5815 0.2141 0.048 Uiso 1 1 calc R
N1 N 0.9928(6) 0.6679(3) 0.3927(3) 0.0490(8) Uani 1 1 d U
C2 C 1.0048(7) 0.5695(4) 0.4047(3) 0.0478(7) Uani 1 1 d DU
N3 N 1.0215(6) 0.5181(3) 0.3314(3) 0.0453(6) Uani 1 1 d U
N4 N 0.9882(14) 0.5462(10) 0.4928(7) 0.029(2) Uani 0.50 1 d PD
N11 N 0.5018(7) 0.6811(3) 0.3961(3) 0.0552(13) Uani 1 1 d .
C8 C 0.5253(6) 0.5838(3) 0.4149(3) 0.0372(11) Uani 1 1 d .
C7 C 0.5324(7) 0.6891(4) 0.3150(3) 0.0436(8) Uani 1 1 d U
H7A H 0.5271 0.7494 0.2831 0.052 Uiso 1 1 calc R
N9 N 0.5673(6) 0.5308(3) 0.3485(3) 0.0454(10) Uani 1 1 d .
N10 N 0.5714(6) 0.5997(3) 0.2863(3) 0.0454(8) Uani 1 1 d U
N12 N 0.5033(6) 0.5471(3) 0.4983(3) 0.0463(11) Uani 1 1 d .
O1 O 0.3991(5) 0.8720(3) 0.4642(3) 0.0576(10) Uani 1 1 d D
O2 O 0.6485(6) 0.5718(3) 0.1106(3) 0.0588(11) Uani 1 1 d D
Zn2 Zn 0.9875(14) 0.8534(6) 0.2266(6) 0.061(2) Uani 0.33 1 d P
N13 N 0.9804(16) 0.5234(14) 0.5314(9) 0.049(3) Uani 0.50 1 d P
H2A H 0.634(9) 0.578(4) 0.1629(16) 0.073 Uiso 1 1 d D
H2B H 0.629(9) 0.5116(19) 0.092(3) 0.073 Uiso 1 1 d D
H2 H 0.471(6) 0.886(4) 0.508(3) 0.073 Uiso 1 1 d D
H3 H 0.430(8) 0.820(3) 0.444(4) 0.073 Uiso 1 1 d D

loop_
_atom_site_aniso_label
_atom_site_aniso_U_11
_atom_site_aniso_U_22
_atom_site_aniso_U_33
_atom_site_aniso_U_23
_atom_site_aniso_U_13
_atom_site_aniso_U_12
Zn1 0.0346(7) 0.0431(16) 0.0317(6) -0.0047(8) 0.0075(5) -0.0025(10)
N6 0.033(2) 0.041(2) 0.050(3) -0.0018(19) 0.0059(18) 0.0009(17)
N8 0.034(2) 0.036(2) 0.056(3) -0.0051(19) 0.0030(18) -0.0022(17)
N5 0.044(2) 0.052(2) 0.032(2) -0.0047(19) 0.0056(17) -0.0086(19)
N7 0.038(2) 0.048(2) 0.046(3) 0.000(2) 0.0072(18) 0.0015(18)
N2 0.0496(15) 0.0414(14) 0.0316(14) 0.0078(12) 0.0091(12) -0.0005(13)
C3 0.069(4) 0.041(3) 0.042(3) 0.000(2) 0.020(3) 0.002(3)
C4 0.050(3) 0.058(3) 0.044(3) 0.004(3) 0.015(2) 0.005(3)
C5 0.057(3) 0.054(3) 0.047(3) 0.001(3) 0.017(3) 0.006(3)
C6 0.041(3) 0.046(3) 0.066(4) -0.007(3) 0.017(3) 0.003(2)
C1 0.0489(14) 0.0416(13) 0.0317(13) 0.0086(11) 0.0102(11) -0.0007(12)
N1 0.0537(16) 0.0554(16) 0.0375(15) 0.0064(14) 0.0071(13) -0.0043(14)
C2 0.0520(14) 0.0533(14) 0.0379(13) 0.0095(12) 0.0068(12) -0.0044(13)
N3 0.0510(14) 0.0474(13) 0.0374(13) 0.0100(11) 0.0077(11) -0.0024(12)
N4 0.039(4) 0.032(7) 0.018(5) 0.007(4) 0.009(4) -0.001(4)
N11 0.077(3) 0.029(2) 0.062(3) 0.007(2) 0.020(3) 0.002(2)
C8 0.043(3) 0.027(2) 0.043(3) 0.003(2) 0.011(2) -0.0006(19)
C7 0.056(2) 0.0369(17) 0.0381(19) 0.0066(16) 0.0097(16) -0.0051(16)
N9 0.061(3) 0.036(2) 0.040(2) -0.0042(18) 0.010(2) -0.0026(19)
N10 0.057(2) 0.0404(17) 0.0388(18) 0.0049(15) 0.0092(15) -0.0050(16)
N12 0.064(3) 0.035(2) 0.043(2) 0.002(2) 0.017(2) 0.005(2)
O1 0.060(3) 0.050(2) 0.063(3) -0.001(2) 0.012(2) 0.005(2)
O2 0.073(3) 0.057(2) 0.050(2) -0.0030(19) 0.018(2) -0.011(2)
Zn2 0.0371(16) 0.056(4) 0.090(5) -0.037(3) 0.013(3) -0.006(3)
N13 0.050(6) 0.051(9) 0.050(8) -0.016(8) 0.019(6) 0.000(5)

loop_
_atom_type_symbol
_atom_type_description
_atom_type_scat_dispersion_real
_atom_type_scat_dispersion_imag
_atom_type_scat_source
C C 0.0033 0.0016 'International Tables Vol C Tables 4.2.6.8 and 6.1.1.4'
H H 0.0000 0.0000 'International Tables Vol C Tables 4.2.6.8 and 6.1.1.4'
N N 0.0061 0.0033 'International Tables Vol C Tables 4.2.6.8 and 6.1.1.4'
O O 0.0106 0.0060 'International Tables Vol C Tables 4.2.6.8 and 6.1.1.4'
Zn Zn 0.2839 1.4301 'International Tables Vol C Tables 4.2.6.8 and 6.1.1.4'

loop_
_geom_angle_atom_site_label_1
_geom_angle_atom_site_label_2
_geom_angle_atom_site_label_3
_geom_angle
_geom_angle_site_symmetry_1
_geom_angle_site_symmetry_3
N8 Zn1 N5 96.1(2) . .
N8 Zn1 N6 162.6(2) . .
N5 Zn1 N6 81.8(2) . .
N8 Zn1 N7 82.4(2) . .
N5 Zn1 N7 175.7(2) . .
N6 Zn1 N7 98.4(2) . .
N8 Zn1 N2 99.3(2) . .
N5 Zn1 N2 93.9(2) . .
N6 Zn1 N2 98.1(2) . .
N7 Zn1 N2 90.37(19) . .
C4 N6 Zn2 110.2(4) . .
C4 N6 Zn1 110.3(3) . .
Zn2 N6 Zn1 10.4(3) . .
C4 N6 H6 124.8 . .
Zn2 N6 H6 124.8 . .
Zn1 N6 H6 124.8 . .
C6 N8 Zn1 109.4(3) . .
C6 N8 Zn2 107.2(4) . .
Zn1 N8 Zn2 10.4(3) . .
C6 N8 H8 125.1 . .
Zn1 N8 H8 125.1 . .
Zn2 N8 H8 125.1 . .
C3 N5 Zn1 106.6(3) . .
C3 N5 Zn2 108.3(4) . .
Zn1 N5 Zn2 10.2(2) . .
C3 N5 H5 125.8 . .
Zn1 N5 H5 125.8 . .
Zn2 N5 H5 125.8 . .
C5 N7 Zn1 106.0(3) . .
C5 N7 Zn2 108.9(4) . .
Zn1 N7 Zn2 10.3(2) . .
C5 N7 H7 125.1 . .
Zn1 N7 H7 125.1 . .
Zn2 N7 H7 125.1 . .
C1 N2 N1 111.0(4) . .
C1 N2 Zn1 124.1(3) . .
N1 N2 Zn1 124.8(3) . .
N5 C3 C4 109.8(4) . .
N5 C3 H3A 109.7 . .
C4 C3 H3A 109.7 . .
N5 C3 H3B 109.7 . .
C4 C3 H3B 109.7 . .
H3A C3 H3B 108.2 . .
N6 C4 C3 110.0(4) . .
N6 C4 H4A 109.7 . .
C3 C4 H4A 109.7 . .
N6 C4 H4B 109.7 . .
C3 C4 H4B 109.7 . .
H4A C4 H4B 108.2 . .
N7 C5 C6 110.1(4) . .
N7 C5 H5A 109.6 . .
C6 C5 H5A 109.6 . .
N7 C5 H5B 109.6 . .
C6 C5 H5B 109.6 . .
H5A C5 H5B 108.2 . .
N8 C6 C5 109.9(4) . .
N8 C6 H6A 109.7 . .
C5 C6 H6A 109.7 . .
N8 C6 H6B 109.7 . .
C5 C6 H6B 109.7 . .
H6A C6 H6B 108.2 . .
N2 C1 N3 109.9(4) . .
N2 C1 H1 125.1 . .
N3 C1 H1 125.1 . .
C2 N1 N2 103.2(4) . .
N1 C2 N3 113.0(4) . .
N1 C2 N4 109.4(7) . .
N3 C2 N4 137.6(7) . .
N1 C2 N13 149.0(7) . 3_766
N3 C2 N13 97.9(6) . 3_766
N4 C2 N13 40.1(4) . 3_766
C1 N3 C2 102.9(4) . .
C1 N3 Zn2 114.4(4) . 2_745
C2 N3 Zn2 141.9(4) . 2_745
N13 N4 N13 90(2) . 3_766
N13 N4 N4 56.3(17) . 3_766
N13 N4 N4 33.3(8) 3_766 3_766
N13 N4 C2 166(3) . .
N13 N4 C2 77.0(16) 3_766 .
N4 N4 C2 110.3(17) 3_766 .
C8 N11 C7 104.4(4) . .
N11 C8 N9 112.2(4) . .
N11 C8 N12 119.9(4) . .
N9 C8 N12 127.9(4) . .
N10 C7 N11 110.0(4) . .
N10 C7 H7A 125.0 . .
N11 C7 H7A 125.0 . .
N10 N9 C8 104.3(4) . .
C7 N10 N9 109.1(4) . .
N12 N12 C8 112.9(5) 3_666 .
H2 O1 H3 108(3) . .
H2A O2 H2B 112(3) . .
N6 Zn2 N8 175.6(5) . .
N6 Zn2 N7 100.1(5) . .
N8 Zn2 N7 82.1(4) . .
N6 Zn2 N5 82.1(4) . .
N8 Zn2 N5 94.7(4) . .
N7 Zn2 N5 163.6(4) . .
N6 Zn2 N3 92.5(3) . 2_755
N8 Zn2 N3 91.1(4) . 2_755
N7 Zn2 N3 92.8(4) . 2_755
N5 Zn2 N3 103.4(4) . 2_755
N4 N13 N4 90(2) . 3_766
N4 N13 N13 56.8(16) . 3_766
N4 N13 N13 33.5(9) 3_766 3_766
N4 N13 C2 153(3) . 3_766
N4 N13 C2 62.9(13) 3_766 3_766
N13 N13 C2 96(2) 3_766 3_766

loop_
_geom_bond_atom_site_label_1
_geom_bond_atom_site_label_2
_geom_bond_distance
_geom_bond_site_symmetry_2
Zn1 N8 2.108(6) .
Zn1 N5 2.120(6) .
Zn1 N6 2.120(6) .
Zn1 N7 2.133(6) .
Zn1 N2 2.238(5) .
N6 C4 1.477(6) .
N6 Zn2 2.066(11) .
N6 H6 0.9100 .
N8 C6 1.483(7) .
N8 Zn2 2.117(11) .
N8 H8 0.9100 .
N5 C3 1.460(7) .
N5 Zn2 2.159(10) .
N5 H5 0.9100 .
N7 C5 1.473(6) .
N7 Zn2 2.134(10) .
N7 H7 0.9100 .
N2 C1 1.288(6) .
N2 N1 1.324(5) .
C3 C4 1.519(8) .
C3 H3A 0.9700 .
C3 H3B 0.9700 .
C4 H4A 0.9700 .
C4 H4B 0.9700 .
C5 C6 1.495(8) .
C5 H5A 0.9700 .
C5 H5B 0.9700 .
C6 H6A 0.9700 .
C6 H6B 0.9700 .
C1 N3 1.321(6) .
C1 H1 0.9300 .
N1 C2 1.306(6) .
C2 N3 1.347(7) .
C2 N4 1.428(11) .
C2 N13 1.56(2) 3_766
N3 Zn2 2.336(8) 2_745
N4 N13 0.681(11) .
N4 N13 1.032(9) 3_766
N4 N4 1.24(3) 3_766
N11 C8 1.315(6) .
N11 C7 1.322(6) .
C8 N9 1.328(6) .
C8 N12 1.417(6) .
C7 N10 1.309(6) .
C7 H7A 0.9300 .
N9 N10 1.326(6) .
N12 N12 1.240(8) 3_666
O1 H2 0.82(2) .
O1 H3 0.807(19) .
O2 H2A 0.842(10) .
O2 H2B 0.844(10) .
Zn2 N3 2.336(8) 2_755
N13 N4 1.032(9) 3_766
N13 N13 1.23(2) 3_766
N13 C2 1.56(2) 3_766
